data_2207011
loop_
_publ_author_name
'Wardell, James L.'
'Skakle, Janet M. S.'
'Low, John N.'
'Glidewell, Christopher'

_publ_section_title
;
 4-Nitrophenyl 2-iodobenzoate: sheets built from
 C---H&#x00B7;&#x00B7;&#x00B7;O hydrogen bonds and two-centre
 iodo--nitro interactions
;
_journal_coeditor_code LH6502
_journal_issue 10
_journal_name_full 'Acta Crystallographica Section E'
_journal_page_first o3334
_journal_page_last o3336
_journal_paper_doi 10.1107/S1600536805029272
_journal_volume 61
_journal_year 2005
_chemical_formula_iupac 'C13 H8 I N O4'
_chemical_formula_moiety 'C13 H8 I N O4'
_chemical_formula_sum 'C13 H8 I N O4'
_chemical_formula_weight 369.10
_chemical_name_systematic
;
4-Nitrophenyl 2-iodobenzoate
;
_space_group_IT_number 14
_symmetry_cell_setting monoclinic
_symmetry_space_group_name_Hall '-P 2yn'
_symmetry_space_group_name_H-M 'P 1 21/n 1'
_atom_sites_solution_hydrogens geom
_atom_sites_solution_primary direct
_atom_sites_solution_secondary difmap
_cell_angle_alpha 90.00
_cell_angle_beta 97.363(2)
_cell_angle_gamma 90.00
_cell_formula_units_Z 4
_cell_length_a 9.7231(4)
_cell_length_b 11.7890(3)
_cell_length_c 11.1187(4)
_cell_measurement_reflns_used 2905
_cell_measurement_temperature 120(2)
_cell_measurement_theta_max 27.52
_cell_measurement_theta_min 2.98
_cell_volume 1263.98(8)
_computing_cell_refinement 'DENZO (Otwinowski & Minor, 1997) and COLLECT'
_computing_data_collection 'COLLECT (Hooft, 1999)'
_computing_data_reduction 'DENZO and COLLECT'
_computing_molecular_graphics 'PLATON (Spek, 2003)'
_computing_publication_material 'SHELXL97 and PRPKAPPA (Ferguson, 1999)'
_computing_structure_refinement 'OSCAIL and SHELXL97 (Sheldrick, 1997)'
_computing_structure_solution 'OSCAIL (McArdle, 2003) and SHELXS97 (Sheldrick, 1997)'
_diffrn_ambient_temperature 120(2)
_diffrn_detector_area_resol_mean 9.091
_diffrn_measured_fraction_theta_full 0.997
_diffrn_measured_fraction_theta_max 0.997
_diffrn_measurement_device_type 'Bruker--Nonius 95mm CCD camera on \k goniostat'
_diffrn_measurement_method '\f and \w'
_diffrn_radiation_monochromator graphite
_diffrn_radiation_source 'Bruker-Nonius FR91 rotating anode'
_diffrn_radiation_type 'Mo K\a'
_diffrn_radiation_wavelength 0.71073
_diffrn_reflns_av_R_equivalents 0.0364
_diffrn_reflns_av_sigmaI/netI 0.0332
_diffrn_reflns_limit_h_max 11
_diffrn_reflns_limit_h_min -12
_diffrn_reflns_limit_k_max 15
_diffrn_reflns_limit_k_min -13
_diffrn_reflns_limit_l_max 14
_diffrn_reflns_limit_l_min -14
_diffrn_reflns_number 12630
_diffrn_reflns_theta_full 27.52
_diffrn_reflns_theta_max 27.52
_diffrn_reflns_theta_min 2.98
_diffrn_standards_decay_% nil
_exptl_absorpt_coefficient_mu 2.542
_exptl_absorpt_correction_T_max 0.975
_exptl_absorpt_correction_T_min 0.814
_exptl_absorpt_correction_type multi-scan
_exptl_absorpt_process_details '(SADABS; Sheldrick, 2003)'
_exptl_crystal_colour colourless
_exptl_crystal_density_diffrn 1.940
_exptl_crystal_density_method 'not measured'
_exptl_crystal_description plate
_exptl_crystal_F_000 712
_exptl_crystal_size_max 0.10
_exptl_crystal_size_mid 0.08
_exptl_crystal_size_min 0.01
_refine_diff_density_max 0.796
_refine_diff_density_min -0.910
_refine_ls_extinction_method none
_refine_ls_goodness_of_fit_ref 1.095
_refine_ls_hydrogen_treatment constr
_refine_ls_matrix_type full
_refine_ls_number_parameters 172
_refine_ls_number_reflns 2905
_refine_ls_number_restraints 0
_refine_ls_restrained_S_all 1.095
_refine_ls_R_factor_all 0.0325
_refine_ls_R_factor_gt 0.0262
_refine_ls_shift/su_max 0.001
_refine_ls_shift/su_mean 0.000
_refine_ls_structure_factor_coef Fsqd
_refine_ls_weighting_details 'w = 1/[\s^2^(Fo^2^)+(0.0125P)^2^+1.8703P] where P = (Fo^2^+2Fc^2^)/3'
_refine_ls_weighting_scheme calc
_refine_ls_wR_factor_gt 0.0548
_refine_ls_wR_factor_ref 0.0575
_reflns_number_gt 2570
_reflns_number_total 2905
_reflns_threshold_expression I>2\s(I)
_cod_data_source_file lh6502.cif
_cod_data_source_block I
_cod_original_sg_symbol_H-M 'P 21/n'
_cod_database_code 2207011
_cod_database_fobs_code 2207011

loop_
_symmetry_equiv_pos_as_xyz
'x, y, z'
'-x+1/2, y+1/2, -z+1/2'
'-x, -y, -z'
'x+1/2, -y+1/2, z+1/2'

loop_
_atom_site_label
_atom_site_fract_x
_atom_site_fract_y
_atom_site_fract_z
_atom_site_U_iso_or_equiv
_atom_site_adp_type
_atom_site_calc_flag
_atom_site_refinement_flags
_atom_site_occupancy
_atom_site_type_symbol
I12 0.580705(19) 0.888948(14) 0.650830(16) 0.02111(7) Uani d . 1 I
O1 0.62987(19) 0.51101(15) 0.59123(16) 0.0181(4) Uani d . 1 O
O17 0.6392(2) 0.63226(16) 0.75041(17) 0.0223(4) Uani d . 1 O
O41 0.3784(2) 0.06357(16) 0.7691(2) 0.0298(5) Uani d . 1 O
O42 0.2579(2) 0.18618(17) 0.8565(2) 0.0301(5) Uani d . 1 O
N24 0.3467(2) 0.1619(2) 0.7914(2) 0.0217(5) Uani d . 1 N
C11 0.7462(3) 0.6829(2) 0.5758(2) 0.0160(5) Uani d . 1 C
C12 0.7347(3) 0.8009(2) 0.5729(2) 0.0177(5) Uani d . 1 C
C13 0.8224(3) 0.8659(2) 0.5107(3) 0.0238(6) Uani d . 1 C
C14 0.9227(3) 0.8134(3) 0.4527(3) 0.0279(7) Uani d . 1 C
C15 0.9341(3) 0.6962(3) 0.4530(3) 0.0272(7) Uani d . 1 C
C16 0.8463(3) 0.6312(2) 0.5131(2) 0.0204(6) Uani d . 1 C
C17 0.6661(3) 0.6105(2) 0.6508(2) 0.0166(5) Uani d . 1 C
C21 0.5571(3) 0.4276(2) 0.6460(2) 0.0164(5) Uani d . 1 C
C22 0.5994(3) 0.3177(2) 0.6297(2) 0.0170(5) Uani d . 1 C
C23 0.5297(3) 0.2288(2) 0.6755(2) 0.0175(5) Uani d . 1 C
C24 0.4191(3) 0.2544(2) 0.7381(2) 0.0171(5) Uani d . 1 C
C25 0.3732(3) 0.3646(2) 0.7521(2) 0.0190(5) Uani d . 1 C
C26 0.4434(3) 0.4527(2) 0.7041(2) 0.0184(5) Uani d . 1 C
H13 0.8132 0.9461 0.5082 0.029 Uiso calc R 1 H
H14 0.9842 0.8579 0.4124 0.033 Uiso calc R 1 H
H15 1.0022 0.6605 0.4118 0.033 Uiso calc R 1 H
H16 0.8536 0.5509 0.5121 0.024 Uiso calc R 1 H
H22 0.6762 0.3032 0.5871 0.020 Uiso calc R 1 H
H23 0.5567 0.1524 0.6645 0.021 Uiso calc R 1 H
H25 0.2955 0.3793 0.7936 0.023 Uiso calc R 1 H
H26 0.4139 0.5290 0.7110 0.022 Uiso calc R 1 H

loop_
_atom_site_aniso_label
_atom_site_aniso_U_11
_atom_site_aniso_U_22
_atom_site_aniso_U_33
_atom_site_aniso_U_12
_atom_site_aniso_U_13
_atom_site_aniso_U_23
I12 0.02273(11) 0.01574(11) 0.02471(11) 0.00248(7) 0.00243(8) 0.00048(7)
O1 0.0217(10) 0.0145(9) 0.0183(9) -0.0039(7) 0.0034(8) 0.0002(7)
O17 0.0277(11) 0.0198(9) 0.0207(10) -0.0062(8) 0.0080(8) -0.0028(8)
O41 0.0316(12) 0.0136(9) 0.0453(13) -0.0025(9) 0.0091(10) 0.0033(9)
O42 0.0277(12) 0.0280(11) 0.0372(12) -0.0072(9) 0.0150(10) -0.0014(9)
N24 0.0205(12) 0.0184(11) 0.0254(12) -0.0037(10) 0.0003(10) 0.0022(10)
C11 0.0170(13) 0.0167(12) 0.0141(12) -0.0013(10) 0.0012(10) -0.0036(10)
C12 0.0173(13) 0.0195(13) 0.0161(12) -0.0001(10) 0.0011(10) -0.0009(10)
C13 0.0271(16) 0.0237(14) 0.0197(13) -0.0088(12) -0.0004(12) 0.0048(11)
C14 0.0211(15) 0.0426(18) 0.0200(14) -0.0115(13) 0.0031(12) 0.0047(13)
C15 0.0207(15) 0.0418(18) 0.0200(14) -0.0022(13) 0.0058(11) -0.0070(13)
C16 0.0180(14) 0.0257(14) 0.0176(13) -0.0040(11) 0.0028(11) -0.0022(11)
C17 0.0172(13) 0.0122(12) 0.0199(13) 0.0008(10) -0.0002(11) 0.0015(10)
C21 0.0182(13) 0.0133(12) 0.0164(12) -0.0048(10) -0.0021(10) 0.0017(10)
C22 0.0178(13) 0.0142(12) 0.0180(12) -0.0016(10) -0.0014(10) 0.0017(10)
C23 0.0178(13) 0.0141(12) 0.0197(13) 0.0017(10) -0.0009(11) -0.0008(10)
C24 0.0165(13) 0.0147(12) 0.0193(13) -0.0047(10) -0.0008(10) 0.0033(10)
C25 0.0165(13) 0.0191(13) 0.0217(13) 0.0013(11) 0.0031(11) -0.0022(10)
C26 0.0164(13) 0.0149(12) 0.0234(13) 0.0023(10) 0.0012(11) 0.0000(10)

loop_
_atom_type_symbol
_atom_type_description
_atom_type_scat_dispersion_real
_atom_type_scat_dispersion_imag
_atom_type_scat_source
C C 0.0033 0.0016 'International Tables Vol C Tables 4.2.6.8 and 6.1.1.4'
H H 0.0000 0.0000 'International Tables Vol C Tables 4.2.6.8 and 6.1.1.4'
I I -0.4742 1.8119 'International Tables Vol C Tables 4.2.6.8 and 6.1.1.4'
N N 0.0061 0.0033 'International Tables Vol C Tables 4.2.6.8 and 6.1.1.4'
O O 0.0106 0.0060 'International Tables Vol C Tables 4.2.6.8 and 6.1.1.4'

loop_
_geom_angle_atom_site_label_1
_geom_angle_atom_site_label_2
_geom_angle_atom_site_label_3
_geom_angle
_geom_angle_publ_flag
C12 C11 C16 118.6(2) no
C12 C11 C17 122.7(2) no
C16 C11 C17 118.5(2) no
C13 C12 C11 120.5(3) no
C13 C12 I12 116.6(2) no
C11 C12 I12 122.87(19) no
C14 C13 C12 119.8(3) no
C14 C13 H13 120.1 no
C12 C13 H13 120.1 no
C13 C14 C15 120.4(3) no
C13 C14 H14 119.8 no
C15 C14 H14 119.8 no
C16 C15 C14 119.9(3) no
C16 C15 H15 120.0 no
C14 C15 H15 120.0 no
C15 C16 C11 120.6(3) no
C15 C16 H16 119.7 no
C11 C16 H16 119.7 no
C17 O1 C21 120.4(2) no
O17 C17 O1 123.8(2) no
O17 C17 C11 126.2(2) no
O1 C17 C11 110.0(2) no
C22 C21 C26 122.2(2) no
C22 C21 O1 115.4(2) no
C26 C21 O1 122.2(2) no
C21 C22 C23 119.8(3) no
C21 C22 H22 120.1 no
C23 C22 H22 120.1 no
C22 C23 C24 117.9(2) no
C22 C23 H23 121.0 no
C24 C23 H23 121.0 no
C23 C24 C25 122.7(2) no
C23 C24 N24 119.0(2) no
C25 C24 N24 118.3(2) no
O42 N24 O41 123.4(2) no
O42 N24 C24 118.4(2) no
O41 N24 C24 118.3(2) no
C26 C25 C24 118.4(3) no
C26 C25 H25 120.8 no
C24 C25 H25 120.8 no
C21 C26 C25 118.8(2) no
C21 C26 H26 120.6 no
C25 C26 H26 120.6 no

loop_
_geom_bond_atom_site_label_1
_geom_bond_atom_site_label_2
_geom_bond_distance
_geom_bond_publ_flag
C11 C12 1.396(4) no
C11 C16 1.406(4) no
C11 C17 1.482(4) no
C12 C13 1.394(4) no
C12 I12 2.098(3) no
C13 C14 1.383(4) no
C13 H13 0.95 no
C14 C15 1.386(4) no
C14 H14 0.95 no
C15 C16 1.381(4) no
C15 H15 0.95 no
C16 H16 0.95 no
O1 C17 1.371(3) no
O1 C21 1.396(3) no
C17 O17 1.198(3) no
C21 C22 1.378(4) no
C21 C26 1.382(4) no
C22 C23 1.381(4) no
C22 H22 0.95 no
C23 C24 1.387(4) no
C23 H23 0.95 no
C24 C25 1.389(4) no
C24 N24 1.463(3) no
N24 O42 1.229(3) no
N24 O41 1.233(3) no
C25 C26 1.388(4) no
C25 H25 0.95 no
C26 H26 0.95 no

loop_
_geom_hbond_atom_site_label_D
_geom_hbond_atom_site_label_H
_geom_hbond_atom_site_label_A
_geom_hbond_site_symmetry_A
_geom_hbond_distance_DH
_geom_hbond_distance_HA
_geom_hbond_distance_DA
_geom_hbond_angle_DHA
_geom_hbond_publ_flag
C14 H14 O17 4_564 0.95 2.50 3.334(3) 147 y
C26 H26 O42 2_556 0.95 2.54 3.395(3) 149 y

loop_
_geom_torsion_atom_site_label_1
_geom_torsion_atom_site_label_2
_geom_torsion_atom_site_label_3
_geom_torsion_atom_site_label_4
_geom_torsion
_geom_torsion_publ_flag
C16 C11 C12 C13 -1.1(4) no
C17 C11 C12 C13 173.4(2) no
C16 C11 C12 I12 175.25(19) no
C17 C11 C12 I12 -10.2(4) no
C11 C12 C13 C14 -0.8(4) no
I12 C12 C13 C14 -177.3(2) no
C12 C13 C14 C15 1.9(4) no
C13 C14 C15 C16 -1.0(4) no
C14 C15 C16 C11 -0.9(4) no
C12 C11 C16 C15 1.9(4) no
C17 C11 C16 C15 -172.8(3) no
C21 O1 C17 O17 0.1(4) no
C21 O1 C17 C11 178.1(2) no
C12 C11 C17 O17 -37.8(4) no
C16 C11 C17 O17 136.7(3) no
C12 C11 C17 O1 144.3(2) no
C16 C11 C17 O1 -41.2(3) no
C17 O1 C21 C22 -139.1(2) no
C17 O1 C21 C26 45.9(3) no
C26 C21 C22 C23 -2.0(4) no
O1 C21 C22 C23 -177.0(2) no
C21 C22 C23 C24 -0.7(4) no
C22 C23 C24 C25 2.5(4) no
C22 C23 C24 N24 -177.8(2) no
C23 C24 N24 O42 173.0(2) no
C25 C24 N24 O42 -7.3(4) no
C23 C24 N24 O41 -6.6(4) no
C25 C24 N24 O41 173.0(2) no
C23 C24 C25 C26 -1.7(4) no
N24 C24 C25 C26 178.6(2) no
C22 C21 C26 C25 2.8(4) no
O1 C21 C26 C25 177.5(2) no
C24 C25 C26 C21 -0.9(4) no

loop_
_cod_related_entry_id
_cod_related_entry_database
_cod_related_entry_code
1 ChemSpider 12966025
